data_7026876
loop_
_publ_author_name
'Martinelli, Jonathan'
'Balali-Mood, Beeta'
'Panizzo, Rachael'
'Lythgoe, Mark F.'
'White, Andrew J. P.'
'Ferretti, Patrizia'
'Steinke, Joachim H. G.'
'Vilar, Ramon'

_publ_section_title
;
 Coordination chemistry of amide-functionalised tetraazamacrocycles:
 structural, relaxometric and cytotoxicity studies.
;
_journal_issue 42
_journal_name_full 'Dalton transactions (Cambridge, England : 2003)'
_journal_page_first 10056
_journal_page_last 10067
_journal_paper_doi 10.1039/c0dt00815j
_journal_volume 39
_journal_year 2010
_chemical_formula_moiety 'C28 H42 Gd N8 O5, C3 H6 O, 3(Cl), 4(H2 O)'
_chemical_formula_sum 'C31 H56 Cl3 Gd N8 O10'
_chemical_formula_weight 964.44
_chemical_name_systematic
;
?
;
_space_group_IT_number 2
_symmetry_cell_setting triclinic
_symmetry_space_group_name_Hall '-P 1'
_symmetry_space_group_name_H-M 'P -1'
_atom_sites_solution_hydrogens geom
_atom_sites_solution_primary direct
_atom_sites_solution_secondary difmap
_audit_creation_method SHELXL-97
_cell_angle_alpha 111.233(2)
_cell_angle_beta 102.814(2)
_cell_angle_gamma 100.096(2)
_cell_formula_units_Z 2
_cell_length_a 11.1042(3)
_cell_length_b 13.8935(4)
_cell_length_c 15.2301(4)
_cell_measurement_reflns_used 15019
_cell_measurement_temperature 173(2)
_cell_measurement_theta_max 71.2638
_cell_measurement_theta_min 3.2736
_cell_volume 2049.39(11)
_computing_cell_refinement 'CrysAlis RED, Oxford Diffraction Ltd'
_computing_data_collection 'CrysAlis CCD, Oxford Diffraction Ltd'
_computing_data_reduction 'CrysAlis RED, Oxford Diffraction Ltd'
_computing_molecular_graphics 'Bruker SHELXTL'
_computing_publication_material 'Bruker SHELXTL'
_computing_structure_refinement 'SHELXL-97 (Sheldrick, 1997)'
_computing_structure_solution 'SHELXS-97 (Sheldrick, 1990)'
_diffrn_ambient_temperature 173(2)
_diffrn_detector_area_resol_mean 8.2556
_diffrn_measured_fraction_theta_full 0.985
_diffrn_measured_fraction_theta_max 0.985
_diffrn_measurement_device_type 'OD Xcalibur PX Ultra'
_diffrn_measurement_method 'phi and omega scans'
_diffrn_radiation_monochromator graphite
_diffrn_radiation_source 'Enhance Ultra (Cu) X-ray Source'
_diffrn_radiation_type CuK\a
_diffrn_radiation_wavelength 1.54184
_diffrn_reflns_av_R_equivalents 0.0476
_diffrn_reflns_av_sigmaI/netI 0.0329
_diffrn_reflns_limit_h_max 13
_diffrn_reflns_limit_h_min -13
_diffrn_reflns_limit_k_max 17
_diffrn_reflns_limit_k_min -16
_diffrn_reflns_limit_l_max 17
_diffrn_reflns_limit_l_min -18
_diffrn_reflns_number 30493
_diffrn_reflns_theta_full 71.40
_diffrn_reflns_theta_max 71.40
_diffrn_reflns_theta_min 3.28
_diffrn_standards_number 0
_exptl_absorpt_coefficient_mu 12.781
_exptl_absorpt_correction_T_max 0.537
_exptl_absorpt_correction_T_min 0.170
_exptl_absorpt_correction_type analytical
_exptl_absorpt_process_details
;
CrysAlisPro, Oxford Diffraction Ltd.,
Version 1.171.33.48 (release 15-09-2009 CrysAlis171 .NET)
(compiled Sep 15 2009,11:49:04)
Analytical numeric absorption correction using a multifaceted crystal
model based on expressions derived by R.C. Clark & J.S. Reid.
(Clark, R. C. & Reid, J. S. (1995). Acta Cryst. A51, 887-897)
;
_exptl_crystal_colour Colourless
_exptl_crystal_density_diffrn 1.563
_exptl_crystal_density_method 'not measured'
_exptl_crystal_description plates
_exptl_crystal_F_000 986
_exptl_crystal_size_max 0.23
_exptl_crystal_size_mid 0.14
_exptl_crystal_size_min 0.06
_refine_diff_density_max 1.992
_refine_diff_density_min -0.723
_refine_diff_density_rms 0.123
_refine_ls_extinction_method none
_refine_ls_goodness_of_fit_ref 1.011
_refine_ls_hydrogen_treatment constr
_refine_ls_matrix_type full
_refine_ls_number_parameters 480
_refine_ls_number_reflns 7848
_refine_ls_number_restraints 12
_refine_ls_restrained_S_all 1.012
_refine_ls_R_factor_all 0.0540
_refine_ls_R_factor_gt 0.0473
_refine_ls_shift/su_max 0.001
_refine_ls_shift/su_mean 0.000
_refine_ls_structure_factor_coef Fsqd
_refine_ls_weighting_details 'calc w=1/[\s^2^(Fo^2^)+(0.1061P)^2^+0.0000P] where P=(Fo^2^+2Fc^2^)/3'
_refine_ls_weighting_scheme calc
_refine_ls_wR_factor_gt 0.1304
_refine_ls_wR_factor_ref 0.1341
_reflns_number_gt 6887
_reflns_number_total 7848
_reflns_threshold_expression >2sigma(I)
_cod_data_source_file c0dt00815j.txt
_cod_data_source_block 8
_cod_depositor_comments
;
The following automatic conversions were performed:

'_symmetry_cell_setting' value 'Triclinic' changed to 'triclinic'
according to /home/saulius/struct/CIF-dictionaries/cif_core.dic
dictionary named 'cif_core.dic' version 2.4.2 from 2011-04-26.

Automatic conversion script
Id: cif_fix_values 1891 2012-01-12 08:04:46Z andrius 
;
_cod_original_sg_symbol_H-M P-1
_cod_database_code 7026876

loop_
_symmetry_equiv_pos_as_xyz
'x, y, z'
'-x, -y, -z'

loop_
_atom_site_label
_atom_site_type_symbol
_atom_site_fract_x
_atom_site_fract_y
_atom_site_fract_z
_atom_site_U_iso_or_equiv
_atom_site_adp_type
_atom_site_occupancy
_atom_site_symmetry_multiplicity
_atom_site_calc_flag
_atom_site_refinement_flags
Gd Gd 0.39016(2) 0.375480(19) 0.767866(18) 0.03114(10) Uani 1 1 d .
N1 N 0.3869(4) 0.2885(3) 0.5807(3) 0.0352(8) Uani 1 1 d .
C2 C 0.3322(5) 0.1687(4) 0.5346(4) 0.0388(10) Uani 1 1 d .
H2A H 0.3987 0.1359 0.5560 0.047 Uiso 1 1 calc R
H2B H 0.3083 0.1420 0.4616 0.047 Uiso 1 1 calc R
C3 C 0.2150(5) 0.1343(4) 0.5629(4) 0.0399(11) Uani 1 1 d .
H3A H 0.1462 0.1624 0.5366 0.048 Uiso 1 1 calc R
H3B H 0.1832 0.0547 0.5315 0.048 Uiso 1 1 calc R
N4 N 0.2416(4) 0.1730(3) 0.6726(3) 0.0361(8) Uani 1 1 d .
C5 C 0.1165(5) 0.1615(4) 0.6937(4) 0.0400(11) Uani 1 1 d .
H5A H 0.1298 0.1626 0.7606 0.048 Uiso 1 1 calc R
H5B H 0.0558 0.0913 0.6450 0.048 Uiso 1 1 calc R
C6 C 0.0587(5) 0.2513(4) 0.6886(4) 0.0417(11) Uani 1 1 d .
H6A H 0.0397 0.2463 0.6201 0.050 Uiso 1 1 calc R
H6B H -0.0238 0.2410 0.7034 0.050 Uiso 1 1 calc R
N7 N 0.1435(4) 0.3605(3) 0.7581(3) 0.0353(8) Uani 1 1 d .
C8 C 0.0996(5) 0.4415(4) 0.7262(4) 0.0392(10) Uani 1 1 d .
H8A H 0.1323 0.5132 0.7830 0.047 Uiso 1 1 calc R
H8B H 0.0044 0.4220 0.7046 0.047 Uiso 1 1 calc R
C9 C 0.1476(5) 0.4467(4) 0.6420(4) 0.0419(11) Uani 1 1 d .
H9A H 0.1118 0.3755 0.5848 0.050 Uiso 1 1 calc R
H9B H 0.1150 0.4996 0.6213 0.050 Uiso 1 1 calc R
N10 N 0.2911(4) 0.4776(3) 0.6685(3) 0.0365(8) Uani 1 1 d .
C11 C 0.3262(5) 0.4519(4) 0.5746(4) 0.0416(11) Uani 1 1 d .
H11A H 0.4171 0.4916 0.5906 0.050 Uiso 1 1 calc R
H11B H 0.2718 0.4762 0.5309 0.050 Uiso 1 1 calc R
C12 C 0.3087(6) 0.3330(4) 0.5204(4) 0.0426(11) Uani 1 1 d .
H12A H 0.2167 0.2940 0.5007 0.051 Uiso 1 1 calc R
H12B H 0.3329 0.3199 0.4592 0.051 Uiso 1 1 calc R
C13 C 0.5212(5) 0.3148(4) 0.5811(4) 0.0407(11) Uani 1 1 d .
H13A H 0.5229 0.3123 0.5157 0.049 Uiso 1 1 calc R
H13B H 0.5611 0.2600 0.5920 0.049 Uiso 1 1 calc R
C14 C 0.5989(5) 0.4246(4) 0.6606(4) 0.0378(10) Uani 1 1 d .
O14 O 0.5655(3) 0.4677(3) 0.7352(2) 0.0361(7) Uani 1 1 d .
N15 N 0.7042(4) 0.4702(3) 0.6484(3) 0.0405(9) Uani 1 1 d .
H15A H 0.7236 0.4359 0.5931 0.049 Uiso 1 1 calc R
C16 C 0.7916(5) 0.5752(4) 0.7219(4) 0.0468(12) Uani 1 1 d .
H16A H 0.7417 0.6280 0.7390 0.056 Uiso 1 1 calc R
H16B H 0.8336 0.5686 0.7831 0.056 Uiso 1 1 calc R
C17 C 0.8893(5) 0.6135(4) 0.6832(4) 0.0474(12) Uani 1 1 d .
C18 C 0.9673(6) 0.6428(5) 0.6492(5) 0.0570(14) Uani 1 1 d .
H18 H 1.0296 0.6661 0.6220 0.068 Uiso 1 1 calc R
C19 C 0.3118(5) 0.1075(4) 0.7100(4) 0.0364(10) Uani 1 1 d .
H19A H 0.2764 0.0308 0.6627 0.044 Uiso 1 1 calc R
H19B H 0.3005 0.1143 0.7744 0.044 Uiso 1 1 calc R
C20 C 0.4529(5) 0.1450(4) 0.7225(3) 0.0338(9) Uani 1 1 d .
O20 O 0.5059(3) 0.2433(3) 0.7512(2) 0.0370(7) Uani 1 1 d .
N21 N 0.5177(4) 0.0722(3) 0.7063(3) 0.0391(9) Uani 1 1 d .
H21A H 0.4748 0.0023 0.6832 0.047 Uiso 1 1 calc R
C22 C 0.6562(5) 0.1020(5) 0.7248(4) 0.0467(12) Uani 1 1 d .
H22A H 0.6916 0.0466 0.7388 0.056 Uiso 1 1 calc R
H22B H 0.6962 0.1712 0.7841 0.056 Uiso 1 1 calc R
C23 C 0.6896(5) 0.1126(4) 0.6399(4) 0.0437(12) Uani 1 1 d .
C24 C 0.7183(6) 0.1223(5) 0.5736(5) 0.0536(14) Uani 1 1 d .
H24 H 0.7416 0.1301 0.5196 0.064 Uiso 1 1 calc R
C25 C 0.1371(5) 0.3835(4) 0.8590(4) 0.0383(10) Uani 1 1 d .
H25A H 0.0482 0.3517 0.8554 0.046 Uiso 1 1 calc R
H25B H 0.1592 0.4623 0.8976 0.046 Uiso 1 1 calc R
C26 C 0.2288(5) 0.3382(4) 0.9119(4) 0.0347(10) Uani 1 1 d .
O26 O 0.3309(3) 0.3297(3) 0.8905(2) 0.0343(7) Uani 1 1 d .
N27 N 0.1994(4) 0.3120(3) 0.9805(3) 0.0383(9) Uani 1 1 d .
H27A H 0.1222 0.3138 0.9895 0.046 Uiso 1 1 calc R
C28 C 0.2901(5) 0.2799(4) 1.0429(4) 0.0437(11) Uani 1 1 d .
H28A H 0.3760 0.3325 1.0688 0.052 Uiso 1 1 calc R
H28B H 0.2612 0.2814 1.1003 0.052 Uiso 1 1 calc R
C29 C 0.3007(5) 0.1726(4) 0.9890(4) 0.0424(11) Uani 1 1 d .
C30 C 0.3125(6) 0.0861(5) 0.9459(5) 0.0558(14) Uani 1 1 d .
H30 H 0.3219 0.0170 0.9115 0.067 Uiso 1 1 calc R
C31 C 0.3450(5) 0.5935(4) 0.7322(4) 0.0393(10) Uani 1 1 d .
H31A H 0.2879 0.6328 0.7093 0.047 Uiso 1 1 calc R
H31B H 0.4302 0.6189 0.7256 0.047 Uiso 1 1 calc R
C32 C 0.3596(4) 0.6192(4) 0.8394(3) 0.0340(9) Uani 1 1 d .
O32 O 0.3818(3) 0.5515(3) 0.8737(2) 0.0353(7) Uani 1 1 d .
N33 N 0.3545(4) 0.7154(3) 0.8949(3) 0.0376(9) Uani 1 1 d .
H33A H 0.3374 0.7600 0.8662 0.045 Uiso 1 1 calc R
C34 C 0.3757(5) 0.7522(4) 1.0013(4) 0.0400(11) Uani 1 1 d .
H34A H 0.3068 0.7072 1.0130 0.048 Uiso 1 1 calc R
H34B H 0.4591 0.7441 1.0330 0.048 Uiso 1 1 calc R
C35 C 0.3762(6) 0.8645(4) 1.0458(4) 0.0474(12) Uani 1 1 d .
C36 C 0.3774(7) 0.9559(5) 1.0836(4) 0.0576(15) Uani 1 1 d .
H36 H 0.3784 1.0291 1.1138 0.069 Uiso 1 1 calc R
O40 O 0.5786(3) 0.4472(3) 0.9144(2) 0.0364(7) Uani 1 1 d .
Cl1 Cl 0.81416(15) 0.33294(12) 0.48573(11) 0.0586(3) Uani 1 1 d .
Cl2 Cl -0.04099(13) 0.35731(13) 1.04427(11) 0.0550(3) Uani 1 1 d .
Cl3 Cl 0.3636(2) 0.21911(16) 0.26678(15) 0.0760(5) Uani 1 1 d .
O50 O 0.5831(5) 0.1440(4) 0.3369(4) 0.0672(12) Uani 1 1 d .
O60 O 0.2877(5) 0.8447(3) 0.7976(3) 0.0601(11) Uani 1 1 d .
O70 O 0.8119(4) 0.4277(4) 0.8903(3) 0.0557(10) Uani 1 1 d .
O80 O 0.9244(4) 0.1430(4) 0.4331(3) 0.0717(14) Uani 1 1 d U
O90 O 0.9327(7) 0.0888(6) 0.2435(5) 0.0975(19) Uani 1 1 d .
C90 C 0.9965(9) 0.0704(7) 0.1868(7) 0.082(2) Uani 1 1 d .
C91 C 1.0751(10) -0.0090(11) 0.1809(10) 0.123(4) Uani 1 1 d U
H91A H 1.1036 -0.0111 0.2457 0.185 Uiso 1 1 calc R
H91B H 1.1504 0.0133 0.1619 0.185 Uiso 1 1 calc R
H91C H 1.0223 -0.0807 0.1314 0.185 Uiso 1 1 calc R
C92 C 0.9866(10) 0.1169(8) 0.1105(6) 0.095(3) Uani 1 1 d .
H92A H 0.9581 0.1820 0.1333 0.142 Uiso 1 1 calc R
H92B H 0.9243 0.0638 0.0473 0.142 Uiso 1 1 calc R
H92C H 1.0710 0.1350 0.1015 0.142 Uiso 1 1 calc R

loop_
_atom_site_aniso_label
_atom_site_aniso_U_11
_atom_site_aniso_U_22
_atom_site_aniso_U_33
_atom_site_aniso_U_23
_atom_site_aniso_U_13
_atom_site_aniso_U_12
Gd 0.03402(15) 0.02788(14) 0.03052(15) 0.00863(10) 0.01265(10) 0.01077(10)
N1 0.039(2) 0.034(2) 0.0322(19) 0.0092(16) 0.0141(16) 0.0130(16)
C2 0.048(3) 0.032(2) 0.033(2) 0.0069(19) 0.016(2) 0.014(2)
C3 0.041(3) 0.033(2) 0.033(2) 0.0035(19) 0.009(2) 0.008(2)
N4 0.037(2) 0.0335(19) 0.034(2) 0.0092(16) 0.0123(16) 0.0107(16)
C5 0.035(2) 0.034(2) 0.040(3) 0.006(2) 0.011(2) 0.0049(19)
C6 0.034(2) 0.040(3) 0.043(3) 0.008(2) 0.013(2) 0.009(2)
N7 0.0364(19) 0.0315(19) 0.036(2) 0.0096(16) 0.0121(16) 0.0141(16)
C8 0.036(2) 0.043(3) 0.040(3) 0.014(2) 0.012(2) 0.019(2)
C9 0.042(3) 0.043(3) 0.039(3) 0.014(2) 0.010(2) 0.016(2)
N10 0.044(2) 0.034(2) 0.034(2) 0.0117(17) 0.0157(17) 0.0161(17)
C11 0.054(3) 0.043(3) 0.036(3) 0.018(2) 0.020(2) 0.023(2)
C12 0.055(3) 0.043(3) 0.035(2) 0.014(2) 0.020(2) 0.023(2)
C13 0.049(3) 0.036(2) 0.039(3) 0.011(2) 0.023(2) 0.015(2)
C14 0.044(3) 0.033(2) 0.041(3) 0.016(2) 0.018(2) 0.017(2)
O14 0.0403(17) 0.0321(16) 0.0318(16) 0.0079(13) 0.0124(14) 0.0109(13)
N15 0.044(2) 0.041(2) 0.038(2) 0.0118(18) 0.0213(18) 0.0140(18)
C16 0.047(3) 0.043(3) 0.045(3) 0.011(2) 0.019(2) 0.010(2)
C17 0.047(3) 0.042(3) 0.049(3) 0.015(2) 0.013(2) 0.013(2)
C18 0.052(3) 0.052(3) 0.068(4) 0.026(3) 0.021(3) 0.010(3)
C19 0.040(2) 0.027(2) 0.040(3) 0.0105(19) 0.015(2) 0.0104(18)
C20 0.041(2) 0.031(2) 0.028(2) 0.0087(18) 0.0117(18) 0.0121(19)
O20 0.0379(17) 0.0302(16) 0.0390(18) 0.0091(14) 0.0130(14) 0.0110(13)
N21 0.043(2) 0.036(2) 0.043(2) 0.0167(18) 0.0187(18) 0.0160(17)
C22 0.045(3) 0.055(3) 0.048(3) 0.024(3) 0.017(2) 0.027(2)
C23 0.043(3) 0.038(3) 0.054(3) 0.017(2) 0.021(2) 0.016(2)
C24 0.058(3) 0.048(3) 0.056(3) 0.019(3) 0.026(3) 0.013(3)
C25 0.037(2) 0.039(2) 0.042(3) 0.014(2) 0.018(2) 0.017(2)
C26 0.039(2) 0.027(2) 0.036(2) 0.0087(18) 0.0155(19) 0.0092(18)
O26 0.0371(17) 0.0352(16) 0.0326(16) 0.0134(13) 0.0144(13) 0.0121(13)
N27 0.040(2) 0.037(2) 0.042(2) 0.0159(18) 0.0196(18) 0.0138(17)
C28 0.046(3) 0.044(3) 0.041(3) 0.017(2) 0.015(2) 0.015(2)
C29 0.044(3) 0.040(3) 0.046(3) 0.020(2) 0.015(2) 0.013(2)
C30 0.071(4) 0.046(3) 0.060(4) 0.026(3) 0.026(3) 0.024(3)
C31 0.047(3) 0.034(2) 0.039(3) 0.014(2) 0.016(2) 0.015(2)
C32 0.035(2) 0.032(2) 0.035(2) 0.0116(19) 0.0139(19) 0.0111(18)
O32 0.0412(17) 0.0306(16) 0.0347(16) 0.0118(13) 0.0132(14) 0.0134(13)
N33 0.050(2) 0.0283(18) 0.036(2) 0.0113(16) 0.0164(18) 0.0139(17)
C34 0.050(3) 0.035(2) 0.038(3) 0.014(2) 0.020(2) 0.014(2)
C35 0.061(3) 0.043(3) 0.040(3) 0.015(2) 0.018(2) 0.021(2)
C36 0.091(5) 0.040(3) 0.042(3) 0.012(2) 0.023(3) 0.025(3)
O40 0.0398(17) 0.0341(16) 0.0363(17) 0.0130(14) 0.0153(14) 0.0119(13)
Cl1 0.0626(8) 0.0551(8) 0.0552(8) 0.0160(6) 0.0268(7) 0.0139(6)
Cl2 0.0469(7) 0.0665(8) 0.0623(8) 0.0301(7) 0.0262(6) 0.0229(6)
Cl3 0.0816(11) 0.0787(11) 0.0745(11) 0.0296(9) 0.0276(9) 0.0394(9)
O50 0.082(3) 0.046(2) 0.064(3) 0.021(2) 0.015(2) 0.007(2)
O60 0.081(3) 0.045(2) 0.062(3) 0.023(2) 0.026(2) 0.031(2)
O70 0.042(2) 0.067(3) 0.060(2) 0.027(2) 0.0181(18) 0.0175(19)
O80 0.051(2) 0.081(3) 0.047(2) -0.004(2) 0.0163(19) -0.003(2)
O90 0.119(5) 0.108(5) 0.090(4) 0.046(4) 0.052(4) 0.052(4)
C90 0.086(6) 0.072(5) 0.082(5) 0.023(4) 0.036(5) 0.018(4)
C91 0.083(6) 0.165(10) 0.177(11) 0.119(9) 0.055(7) 0.047(6)
C92 0.115(7) 0.086(6) 0.070(5) 0.026(5) 0.033(5) 0.008(5)

loop_
_atom_type_symbol
_atom_type_description
_atom_type_scat_dispersion_real
_atom_type_scat_dispersion_imag
_atom_type_scat_source
C C 0.0181 0.0091 'International Tables Vol C Tables 4.2.6.8 and 6.1.1.4'
H H 0.0000 0.0000 'International Tables Vol C Tables 4.2.6.8 and 6.1.1.4'
N N 0.0311 0.0180 'International Tables Vol C Tables 4.2.6.8 and 6.1.1.4'
O O 0.0492 0.0322 'International Tables Vol C Tables 4.2.6.8 and 6.1.1.4'
Cl Cl 0.3639 0.7018 'International Tables Vol C Tables 4.2.6.8 and 6.1.1.4'
Gd Gd -8.8380 11.9157 'International Tables Vol C Tables 4.2.6.8 and 6.1.1.4'

loop_
_geom_angle_atom_site_label_1
_geom_angle_atom_site_label_2
_geom_angle_atom_site_label_3
_geom_angle
O26 Gd O14 143.27(11)
O26 Gd O20 86.00(11)
O14 Gd O20 83.43(11)
O26 Gd O32 82.20(11)
O14 Gd O32 86.80(11)
O20 Gd O32 145.29(11)
O26 Gd O40 71.73(11)
O14 Gd O40 71.55(11)
O20 Gd O40 72.04(11)
O32 Gd O40 73.27(11)
O26 Gd N10 130.66(12)
O14 Gd N10 74.42(12)
O20 Gd N10 140.14(12)
O32 Gd N10 66.82(11)
O40 Gd N10 128.12(12)
O26 Gd N1 141.67(12)
O14 Gd N1 66.20(12)
O20 Gd N1 71.99(12)
O32 Gd N1 132.78(12)
O40 Gd N1 126.53(12)
N10 Gd N1 68.85(12)
O26 Gd N4 74.35(12)
O14 Gd N4 130.77(12)
O20 Gd N4 65.76(12)
O32 Gd N4 139.60(12)
O40 Gd N4 126.76(12)
N10 Gd N4 105.11(13)
N1 Gd N4 68.12(12)
O26 Gd N7 66.26(12)
O14 Gd N7 142.18(12)
O20 Gd N7 130.57(12)
O32 Gd N7 72.93(11)
O40 Gd N7 128.59(12)
N10 Gd N7 68.34(13)
N1 Gd N7 104.86(12)
N4 Gd N7 67.65(12)
C13 N1 C12 110.2(4)
C13 N1 C2 109.0(4)
C12 N1 C2 108.2(4)
C13 N1 Gd 106.8(3)
C12 N1 Gd 110.7(3)
C2 N1 Gd 111.9(3)
N1 C2 C3 112.0(4)
N4 C3 C2 113.0(4)
C19 N4 C5 108.4(4)
C19 N4 C3 110.6(4)
C5 N4 C3 108.5(4)
C19 N4 Gd 106.7(3)
C5 N4 Gd 111.6(3)
C3 N4 Gd 111.0(3)
N4 C5 C6 111.4(4)
N7 C6 C5 113.6(4)
C25 N7 C6 109.8(4)
C25 N7 C8 109.2(4)
C6 N7 C8 109.3(4)
C25 N7 Gd 106.4(3)
C6 N7 Gd 111.4(3)
C8 N7 Gd 110.7(3)
N7 C8 C9 110.7(4)
N10 C9 C8 113.3(4)
C31 N10 C9 110.2(4)
C31 N10 C11 109.5(4)
C9 N10 C11 108.4(4)
C31 N10 Gd 107.2(3)
C9 N10 Gd 111.0(3)
C11 N10 Gd 110.6(3)
N10 C11 C12 111.9(4)
N1 C12 C11 113.2(4)
N1 C13 C14 112.1(4)
O14 C14 N15 122.3(5)
O14 C14 C13 121.0(5)
N15 C14 C13 116.7(4)
C14 O14 Gd 122.3(3)
C14 N15 C16 122.4(4)
C17 C16 N15 110.6(4)
C18 C17 C16 178.3(7)
N4 C19 C20 109.9(4)
O20 C20 N21 122.3(5)
O20 C20 C19 119.6(4)
N21 C20 C19 118.0(4)
C20 O20 Gd 123.4(3)
C20 N21 C22 121.9(4)
N21 C22 C23 111.9(4)
C24 C23 C22 178.8(7)
N7 C25 C26 111.6(4)
O26 C26 N27 122.5(4)
O26 C26 C25 119.5(4)
N27 C26 C25 117.9(4)
C26 O26 Gd 124.3(3)
C26 N27 C28 121.1(4)
C29 C28 N27 112.3(4)
C30 C29 C28 178.4(6)
N10 C31 C32 112.4(4)
O32 C32 N33 122.8(4)
O32 C32 C31 120.0(4)
N33 C32 C31 117.1(4)
C32 O32 Gd 121.3(3)
C32 N33 C34 122.2(4)
C35 C34 N33 110.8(4)
C36 C35 C34 178.9(6)
O90 C90 C91 122.1(9)
O90 C90 C92 120.3(9)
C91 C90 C92 117.2(8)

loop_
_geom_bond_atom_site_label_1
_geom_bond_atom_site_label_2
_geom_bond_distance
Gd O26 2.363(3)
Gd O14 2.387(3)
Gd O20 2.393(3)
Gd O32 2.424(3)
Gd O40 2.437(3)
Gd N10 2.623(4)
Gd N1 2.652(4)
Gd N4 2.664(4)
Gd N7 2.677(4)
N1 C13 1.469(6)
N1 C12 1.491(6)
N1 C2 1.497(6)
C2 C3 1.512(7)
C3 N4 1.498(6)
N4 C19 1.477(6)
N4 C5 1.488(6)
C5 C6 1.518(7)
C6 N7 1.484(6)
N7 C25 1.474(6)
N7 C8 1.491(6)
C8 C9 1.513(7)
C9 N10 1.496(6)
N10 C31 1.471(6)
N10 C11 1.500(6)
C11 C12 1.509(7)
C13 C14 1.508(7)
C14 O14 1.248(6)
C14 N15 1.313(7)
N15 C16 1.471(7)
C16 C17 1.455(8)
C17 C18 1.188(9)
C19 C20 1.507(7)
C20 O20 1.255(6)
C20 N21 1.325(6)
N21 C22 1.454(7)
C22 C23 1.471(8)
C23 C24 1.168(8)
C25 C26 1.519(7)
C26 O26 1.260(6)
C26 N27 1.309(6)
N27 C28 1.470(7)
C28 C29 1.460(7)
C29 C30 1.189(8)
C31 C32 1.504(7)
C32 O32 1.265(6)
C32 N33 1.317(6)
N33 C34 1.460(6)
C34 C35 1.457(7)
C35 C36 1.185(8)
O90 C90 1.219(10)
C90 C91 1.513(14)
C90 C92 1.514(13)
